data_4350740
loop_
_publ_author_name
'Zou, Ji-Yong'
'Shi, Wei'
'Gao, Hong-Ling'
'Cui, Jian-Zhong'
'Cheng, Peng'

_publ_section_title
;
 Spin canting and metamagnetism in 3D pillared-layer homospin cobalt(ii)
 molecular magnetic materials constructed via a mixed ligands approach
;
_journal_issue 3
_journal_name_full 'Inorganic Chemistry Frontiers'
_journal_page_first 242
_journal_paper_doi 10.1039/c3qi00045a
_journal_volume 1
_journal_year 2014
_chemical_formula_sum 'C6 H8 Co2 N6 O7'
_chemical_formula_weight 394.04
_space_group_IT_number 14
_space_group_name_Hall '-P 2yn'
_space_group_name_H-M_alt 'P 1 21/n 1'
_symmetry_cell_setting monoclinic
_symmetry_space_group_name_H-M 'P 1 21/n 1'
_atom_sites_solution_hydrogens geom
_atom_sites_solution_primary direct
_atom_sites_solution_secondary difmap
_audit_creation_method SHELXL-97
_cell_angle_alpha 90.00
_cell_angle_beta 101.649(10)
_cell_angle_gamma 90.00
_cell_formula_units_Z 4
_cell_length_a 8.9980(9)
_cell_length_b 7.7962(9)
_cell_length_c 18.1677(18)
_cell_measurement_reflns_used 1808
_cell_measurement_temperature 293(2)
_cell_measurement_theta_max 28.8893
_cell_measurement_theta_min 2.3581
_cell_volume 1248.2(2)
_computing_cell_refinement CRYSALISPRO
_computing_data_collection CRYSALISPRO
_computing_data_reduction CRYSALISPRO
_computing_molecular_graphics 'Bruker SHELXTL'
_computing_publication_material 'Bruker SHELXTL'
_computing_structure_refinement 'SHELXL-97 (Sheldrick, 1997)'
_computing_structure_solution 'SHELXS-97 (Sheldrick, 1990)'
_diffrn_ambient_temperature 293(2)
_diffrn_detector_area_resol_mean 16.2116
_diffrn_measured_fraction_theta_full 0.988
_diffrn_measured_fraction_theta_max 0.988
_diffrn_measurement_device_type 'SuperNova, Single source at offset), Eos'
_diffrn_measurement_method '\w scans'
_diffrn_radiation_monochromator mirror
_diffrn_radiation_source 'SuperNova (Mo) X-ray Source'
_diffrn_radiation_type MoK\a
_diffrn_radiation_wavelength 0.71073
_diffrn_reflns_av_R_equivalents 0.0443
_diffrn_reflns_av_sigmaI/netI 0.0749
_diffrn_reflns_limit_h_max 10
_diffrn_reflns_limit_h_min -10
_diffrn_reflns_limit_k_max 9
_diffrn_reflns_limit_k_min -6
_diffrn_reflns_limit_l_max 21
_diffrn_reflns_limit_l_min -21
_diffrn_reflns_number 4496
_diffrn_reflns_theta_full 25.00
_diffrn_reflns_theta_max 25.00
_diffrn_reflns_theta_min 2.36
_exptl_absorpt_coefficient_mu 2.704
_exptl_absorpt_correction_T_max 1.00000
_exptl_absorpt_correction_T_min 0.87502
_exptl_absorpt_correction_type multi-scan
_exptl_absorpt_process_details CRYSALISPRO
_exptl_crystal_colour red
_exptl_crystal_density_diffrn 2.097
_exptl_crystal_density_meas ?
_exptl_crystal_density_method 'not measured'
_exptl_crystal_description Block
_exptl_crystal_F_000 784
_exptl_crystal_size_max 0.2
_exptl_crystal_size_mid 0.12
_exptl_crystal_size_min 0.12
_refine_diff_density_max 1.352
_refine_diff_density_min -0.540
_refine_diff_density_rms 0.155
_refine_ls_extinction_method none
_refine_ls_goodness_of_fit_ref 1.104
_refine_ls_hydrogen_treatment mixed
_refine_ls_matrix_type full
_refine_ls_number_parameters 199
_refine_ls_number_reflns 2178
_refine_ls_number_restraints 2
_refine_ls_restrained_S_all 1.104
_refine_ls_R_factor_all 0.0828
_refine_ls_R_factor_gt 0.0634
_refine_ls_shift/su_max 0.000
_refine_ls_shift/su_mean 0.000
_refine_ls_structure_factor_coef Fsqd
_refine_ls_weighting_details 'calc w=1/[\s^2^(Fo^2^)+(0.0504P)^2^+6.0835P] where P=(Fo^2^+2Fc^2^)/3'
_refine_ls_weighting_scheme calc
_refine_ls_wR_factor_gt 0.1335
_refine_ls_wR_factor_ref 0.1427
_reflns_number_gt 1699
_reflns_number_total 2178
_reflns_threshold_expression >2sigma(I)
_cod_data_source_file c3qi00045a.txt
_cod_data_source_block 3
_cod_depositor_comments
;
The following automatic conversions were performed:

data item '_exptl_crystal_density_meas' value 'none' was changed to
'?' -- the value is perceived as not measured.

Automatic conversion script
Id: cif_fix_values 6909 2019-04-08 15:41:33Z antanas 
;
_cod_original_sg_symbol_H-M P21/n
_cod_database_code 4350740

loop_
_symmetry_equiv_pos_as_xyz
'x, y, z'
'-x+1/2, y+1/2, -z+1/2'
'-x, -y, -z'
'x-1/2, -y-1/2, z-1/2'

loop_
_atom_site_label
_atom_site_type_symbol
_atom_site_fract_x
_atom_site_fract_y
_atom_site_fract_z
_atom_site_U_iso_or_equiv
_atom_site_adp_type
_atom_site_occupancy
_atom_site_symmetry_multiplicity
_atom_site_calc_flag
_atom_site_refinement_flags
Co1 Co -0.00385(10) 0.92065(12) 0.23742(5) 0.0126(3) Uani 1 1 d .
Co2 Co 0.18500(10) 0.90150(12) 0.45367(5) 0.0149(3) Uani 1 1 d .
O4 O -0.2210(5) 1.0301(7) 0.1898(3) 0.0220(12) Uani 1 1 d .
N2 N -0.0212(6) 1.0254(8) 0.4041(3) 0.0167(13) Uani 1 1 d .
N3 N -0.0663(6) 1.0379(7) 0.3298(3) 0.0147(13) Uani 1 1 d .
O1 O -0.3776(6) 1.2064(7) 0.4760(3) 0.0262(13) Uani 1 1 d .
N1 N -0.1273(6) 1.0892(8) 0.4372(3) 0.0171(13) Uani 1 1 d .
O3 O -0.4030(6) 1.1966(7) 0.2157(3) 0.0222(12) Uani 1 1 d .
O2 O -0.4835(5) 1.2856(7) 0.3621(3) 0.0211(12) Uani 1 1 d .
C4 C -0.2830(7) 1.1169(9) 0.2344(4) 0.0131(15) Uani 1 1 d .
C3 C -0.2049(8) 1.1099(8) 0.3153(4) 0.0140(15) Uani 1 1 d .
C2 C -0.2446(8) 1.1439(9) 0.3828(4) 0.0138(15) Uani 1 1 d .
C1 C -0.3794(8) 1.2188(9) 0.4073(4) 0.0177(16) Uani 1 1 d .
N5 N 0.2043(6) 0.8173(8) 0.2870(3) 0.0182(14) Uani 1 1 d .
N6 N 0.3977(7) 0.6360(8) 0.2984(3) 0.0205(14) Uani 1 1 d .
N4 N 0.2738(6) 0.8114(8) 0.3614(3) 0.0174(14) Uani 1 1 d .
C5 C 0.2809(8) 0.7106(10) 0.2520(4) 0.0218(18) Uani 1 1 d .
H5 H 0.2562 0.6896 0.2006 0.026 Uiso 1 1 calc R
C6 C 0.3882(8) 0.7038(10) 0.3653(4) 0.0209(17) Uani 1 1 d .
H6 H 0.4554 0.6776 0.4098 0.025 Uiso 1 1 calc R
O6 O 0.0634(6) 0.6620(8) 0.4344(3) 0.0263(13) Uani 1 1 d D
O7 O -0.2189(7) 0.5940(7) 0.4631(3) 0.0375(15) Uani 1 1 d .
O5 O 0.2977(6) 1.1351(7) 0.4612(3) 0.0362(15) Uani 1 1 d .
H5A H 0.2584 1.2122 0.4888 0.054 Uiso 1 1 d R
H5B H 0.3961 1.1235 0.4832 0.054 Uiso 1 1 d R
H6A H -0.019(4) 0.656(9) 0.450(3) 0.009(18) Uiso 1 1 d D
H6B H 0.056(12) 0.616(13) 0.391(3) 0.07(4) Uiso 1 1 d D

loop_
_atom_site_aniso_label
_atom_site_aniso_U_11
_atom_site_aniso_U_22
_atom_site_aniso_U_33
_atom_site_aniso_U_23
_atom_site_aniso_U_13
_atom_site_aniso_U_12
Co1 0.0118(5) 0.0152(5) 0.0110(5) -0.0006(4) 0.0028(4) 0.0005(4)
Co2 0.0133(5) 0.0216(6) 0.0092(5) -0.0007(4) 0.0014(4) 0.0044(4)
O4 0.019(3) 0.028(3) 0.018(3) -0.001(2) 0.003(2) 0.006(2)
N2 0.018(3) 0.024(3) 0.009(3) -0.001(3) 0.006(2) 0.001(3)
N3 0.016(3) 0.019(3) 0.009(3) -0.003(2) 0.003(2) 0.001(3)
O1 0.028(3) 0.043(4) 0.008(2) 0.007(2) 0.005(2) 0.017(3)
N1 0.014(3) 0.024(4) 0.014(3) 0.000(3) 0.004(2) 0.001(3)
O3 0.026(3) 0.026(3) 0.013(3) -0.004(2) -0.001(2) 0.013(3)
O2 0.015(3) 0.029(3) 0.018(3) 0.005(2) 0.001(2) 0.005(2)
C4 0.014(4) 0.011(4) 0.017(4) 0.001(3) 0.008(3) 0.002(3)
C3 0.014(3) 0.010(4) 0.018(4) -0.004(3) 0.005(3) 0.002(3)
C2 0.017(4) 0.015(4) 0.012(3) -0.001(3) 0.007(3) 0.005(3)
C1 0.017(4) 0.017(4) 0.019(4) 0.002(3) 0.001(3) -0.001(3)
N5 0.016(3) 0.026(4) 0.012(3) 0.003(3) 0.002(2) 0.004(3)
N6 0.021(3) 0.024(4) 0.015(3) -0.002(3) -0.001(3) 0.008(3)
N4 0.013(3) 0.025(4) 0.015(3) -0.002(3) 0.005(3) 0.005(3)
C5 0.024(4) 0.028(5) 0.013(4) -0.005(3) 0.002(3) 0.008(4)
C6 0.022(4) 0.034(5) 0.006(3) -0.002(3) 0.000(3) 0.008(4)
O6 0.026(3) 0.026(3) 0.028(3) -0.003(3) 0.008(3) -0.005(3)
O7 0.047(4) 0.029(3) 0.038(3) -0.007(3) 0.012(3) 0.001(3)
O5 0.022(3) 0.035(3) 0.056(4) -0.017(3) 0.018(3) -0.005(3)

loop_
_atom_type_symbol
_atom_type_description
_atom_type_scat_dispersion_real
_atom_type_scat_dispersion_imag
_atom_type_scat_source
C C 0.0033 0.0016 'International Tables Vol C Tables 4.2.6.8 and 6.1.1.4'
H H 0.0000 0.0000 'International Tables Vol C Tables 4.2.6.8 and 6.1.1.4'
Co Co 0.3494 0.9721 'International Tables Vol C Tables 4.2.6.8 and 6.1.1.4'
N N 0.0061 0.0033 'International Tables Vol C Tables 4.2.6.8 and 6.1.1.4'
O O 0.0106 0.0060 'International Tables Vol C Tables 4.2.6.8 and 6.1.1.4'

loop_
_geom_angle_atom_site_label_1
_geom_angle_atom_site_label_2
_geom_angle_atom_site_label_3
_geom_angle
_geom_angle_site_symmetry_1
_geom_angle_site_symmetry_3
N5 Co1 O2 93.9(2) . 2_445
N5 Co1 N3 100.8(2) . .
O2 Co1 N3 161.3(2) 2_445 .
N5 Co1 N6 91.0(2) . 2
O2 Co1 N6 94.8(2) 2_445 2
N3 Co1 N6 96.4(2) . 2
N5 Co1 O4 178.0(2) . .
O2 Co1 O4 88.02(19) 2_445 .
N3 Co1 O4 77.2(2) . .
N6 Co1 O4 89.5(2) 2 .
N5 Co1 O3 84.5(2) . 2_445
O2 Co1 O3 88.63(19) 2_445 2_445
N3 Co1 O3 81.4(2) . 2_445
N6 Co1 O3 174.5(2) 2 2_445
O4 Co1 O3 94.9(2) . 2_445
O5 Co2 O1 88.8(2) . 3_576
O5 Co2 N4 94.9(2) . .
O1 Co2 N4 87.3(2) 3_576 .
O5 Co2 N2 90.1(2) . .
O1 Co2 N2 168.2(2) 3_576 .
N4 Co2 N2 104.6(2) . .
O5 Co2 N1 96.6(2) . 3_576
O1 Co2 N1 77.1(2) 3_576 3_576
N4 Co2 N1 160.3(2) . 3_576
N2 Co2 N1 91.3(2) . 3_576
O5 Co2 O6 174.6(2) . .
O1 Co2 O6 94.6(2) 3_576 .
N4 Co2 O6 81.1(2) . .
N2 Co2 O6 87.3(2) . .
N1 Co2 O6 88.3(2) 3_576 .
C4 O4 Co1 115.9(4) . .
N1 N2 N3 109.4(5) . .
N1 N2 Co2 128.8(4) . .
N3 N2 Co2 121.6(4) . .
N2 N3 C3 108.1(5) . .
N2 N3 Co1 135.0(5) . .
C3 N3 Co1 114.5(4) . .
C1 O1 Co2 118.6(5) . 3_576
N2 N1 C2 108.2(5) . .
N2 N1 Co2 139.7(4) . 3_576
C2 N1 Co2 111.3(4) . 3_576
C4 O3 Co1 132.8(4) . 2_455
C1 O2 Co1 134.2(5) . 2_455
O3 C4 O4 124.6(6) . .
O3 C4 C3 120.0(6) . .
O4 C4 C3 115.3(6) . .
N3 C3 C2 107.7(6) . .
N3 C3 C4 116.2(6) . .
C2 C3 C4 135.7(6) . .
N1 C2 C3 106.6(6) . .
N1 C2 C1 117.7(6) . .
C3 C2 C1 135.7(6) . .
O2 C1 O1 123.7(7) . .
O2 C1 C2 121.5(6) . .
O1 C1 C2 114.9(6) . .
C5 N5 N4 105.9(5) . .
C5 N5 Co1 123.3(5) . .
N4 N5 Co1 129.4(4) . .
C5 N6 C6 102.2(6) . .
C5 N6 Co1 120.1(5) . 2_545
C6 N6 Co1 135.3(5) . 2_545
C6 N4 N5 105.7(6) . .
C6 N4 Co2 125.7(5) . .
N5 N4 Co2 126.9(4) . .
N5 C5 N6 113.0(6) . .
N5 C5 H5 123.5 . .
N6 C5 H5 123.5 . .
N4 C6 N6 113.2(6) . .
N4 C6 H6 123.4 . .
N6 C6 H6 123.4 . .
Co2 O6 H6A 116(5) . .
Co2 O6 H6B 117(8) . .
H6A O6 H6B 112(9) . .
Co2 O5 H5A 112.5 . .
Co2 O5 H5B 111.4 . .
H5A O5 H5B 106.4 . .

loop_
_geom_bond_atom_site_label_1
_geom_bond_atom_site_label_2
_geom_bond_distance
_geom_bond_site_symmetry_2
Co1 N5 2.070(6) .
Co1 O2 2.076(5) 2_445
Co1 N3 2.085(5) .
Co1 N6 2.098(6) 2
Co1 O4 2.148(5) .
Co1 O3 2.184(5) 2_445
Co2 O5 2.075(6) .
Co2 O1 2.110(5) 3_576
Co2 N4 2.118(6) .
Co2 N2 2.124(6) .
Co2 N1 2.150(6) 3_576
Co2 O6 2.157(6) .
O4 C4 1.267(8) .
N2 N1 1.325(8) .
N2 N3 1.332(7) .
N3 C3 1.345(8) .
O1 C1 1.249(8) .
O1 Co2 2.110(5) 3_576
N1 C2 1.360(9) .
N1 Co2 2.150(6) 3_576
O3 C4 1.232(8) .
O3 Co1 2.183(5) 2_455
O2 C1 1.229(8) .
O2 Co1 2.076(5) 2_455
C4 C3 1.496(9) .
C3 C2 1.372(9) .
C2 C1 1.492(10) .
N5 C5 1.322(9) .
N5 N4 1.370(8) .
N6 C5 1.340(9) .
N6 C6 1.345(9) .
N6 Co1 2.098(6) 2_545
N4 C6 1.319(9) .
C5 H5 0.9300 .
C6 H6 0.9300 .
O6 H6A 0.85(2) .
O6 H6B 0.85(2) .
O5 H5A 0.8992 .
O5 H5B 0.8997 .
